data_1574932
loop_
_publ_author_name
'Messalti, Said Abdelghafour'
'Setifi, Fatima'
'B\"ohme, Uwe'
'Setifi, Zouaoui'
'Al-Douh, Mohammad Hadi'

_publ_section_title
;
 Tris(2,2&#x2032;-bipyridine)iron(II) tris(dicyanomethylidene)methanediide
;
_journal_coeditor_code BT4174
_journal_issue 6
_journal_name_full IUCrData
_journal_page_first x250503
_journal_paper_doi 10.1107/S2414314625005036
_journal_volume 10
_journal_year 2025
_chemical_formula_iupac '[Fe (C10 H8 N2)3] (C10 N6)'
_chemical_formula_moiety 'C30 H24 Fe N6 2+, C10 N6 2-'
_chemical_formula_sum 'C40 H24 Fe N12'
_chemical_formula_weight 728.56
_chemical_name_systematic
;
Tris(2,2'-bipyridine)iron(II) tris(dicyanomethylidene)methanediide
;
_space_group_crystal_system trigonal
_space_group_IT_number 148
_space_group_name_Hall '-R 3'
_space_group_name_H-M_alt 'R -3 :H'
_atom_sites_solution_hydrogens geom
_atom_sites_solution_primary direct
_audit_creation_method SHELXL-2019/3
_cell_angle_alpha 90
_cell_angle_beta 90
_cell_angle_gamma 120
_cell_formula_units_Z 6
_cell_length_a 17.0276(3)
_cell_length_b 17.0276(3)
_cell_length_c 21.6388(5)
_cell_measurement_reflns_used 5342
_cell_measurement_temperature 298(2)
_cell_measurement_theta_max 28.415
_cell_measurement_theta_min 2.815
_cell_volume 5433.39(18)
_computing_cell_refinement
;
SAINT V8.40B (Bruker, 2021)
;
_computing_data_collection
;
APEX4 (Bruker, 2021)
;
_computing_data_reduction
;
SAINT V8.40B (Bruker, 2021)
;
_computing_molecular_graphics
;
ORTEP-3 for Windows (Farrugia, 2012)
;
_computing_publication_material
;
<i>SHELXL2019/2</i> (Sheldrick, 2015b)
;
_computing_structure_refinement
;
<i>SHELXL2019/2</i> (Sheldrick, 2015b)
;
_computing_structure_solution
;
<i>SHELXT</i> (Sheldrick, 2015a)
;
_diffrn_ambient_temperature 298(2)
_diffrn_detector 'Bruker Photon II'
_diffrn_measured_fraction_theta_full 1.000
_diffrn_measured_fraction_theta_max 1.000
_diffrn_measurement_device 'Fixed Chi Three-Circle Diffractometer'
_diffrn_measurement_device_type 'Bruker D8 VENTURE Duo'
_diffrn_measurement_method '\w and \f scans'
_diffrn_measurement_specimen_support 'MiTeGen micromount'
_diffrn_radiation_monochromator 'TRIUMPH graphite'
_diffrn_radiation_type MoK\a
_diffrn_radiation_wavelength 0.71073
_diffrn_reflns_av_R_equivalents 0.0454
_diffrn_reflns_av_unetI/netI 0.0194
_diffrn_reflns_limit_h_max 22
_diffrn_reflns_limit_h_min -22
_diffrn_reflns_limit_k_max 22
_diffrn_reflns_limit_k_min -22
_diffrn_reflns_limit_l_max 27
_diffrn_reflns_limit_l_min -28
_diffrn_reflns_number 32654
_diffrn_reflns_theta_full 25.242
_diffrn_reflns_theta_max 27.489
_diffrn_reflns_theta_min 2.335
_diffrn_source 'sealed tube'
_exptl_absorpt_coefficient_mu 0.464
_exptl_absorpt_correction_T_max 0.9221
_exptl_absorpt_correction_T_min 0.8745
_exptl_absorpt_correction_type multi-scan
_exptl_absorpt_process_details
;
(SADABS; Krause <i>et al.</i>, 2015)
;
_exptl_crystal_colour red
_exptl_crystal_density_diffrn 1.336
_exptl_crystal_description plate
_exptl_crystal_F_000 2244
_exptl_crystal_size_max 0.45
_exptl_crystal_size_mid 0.28
_exptl_crystal_size_min 0.15
_refine_diff_density_max 0.217
_refine_diff_density_min -0.349
_refine_ls_extinction_method none
_refine_ls_goodness_of_fit_ref 1.052
_refine_ls_hydrogen_treatment constr
_refine_ls_matrix_type full
_refine_ls_number_parameters 170
_refine_ls_number_reflns 2780
_refine_ls_number_restraints 0
_refine_ls_restrained_S_all 1.052
_refine_ls_R_factor_all 0.0447
_refine_ls_R_factor_gt 0.0329
_refine_ls_shift/su_max 0.000
_refine_ls_shift/su_mean 0.000
_refine_ls_structure_factor_coef Fsqd
_refine_ls_weighting_details 'w=1/[\s^2^(Fo^2^)+(0.0367P)^2^+5.2576P] where P=(Fo^2^+2Fc^2^)/3'
_refine_ls_weighting_scheme calc
_refine_ls_wR_factor_gt 0.0817
_refine_ls_wR_factor_ref 0.0913
_reflns_number_gt 2269
_reflns_number_total 2780
_reflns_threshold_expression 'I > 2\s(I)'
_cod_data_source_file bt4174.cif
_cod_data_source_block I
_cod_original_cell_volume 5433.4(2)
_cod_database_code 1574932
_shelx_space_group_comment
;
The symmetry employed for this shelxl refinement is uniquely defined
by the following loop, which should always be used as a source of
symmetry information in preference to the above space-group names.
They are only intended as comments.
;

loop_
_space_group_symop_operation_xyz
'x, y, z'
'-y, x-y, z'
'-x+y, -x, z'
'x+2/3, y+1/3, z+1/3'
'-y+2/3, x-y+1/3, z+1/3'
'-x+y+2/3, -x+1/3, z+1/3'
'x+1/3, y+2/3, z+2/3'
'-y+1/3, x-y+2/3, z+2/3'
'-x+y+1/3, -x+2/3, z+2/3'
'-x, -y, -z'
'y, -x+y, -z'
'x-y, x, -z'
'-x+2/3, -y+1/3, -z+1/3'
'y+2/3, -x+y+1/3, -z+1/3'
'x-y+2/3, x+1/3, -z+1/3'
'-x+1/3, -y+2/3, -z+2/3'
'y+1/3, -x+y+2/3, -z+2/3'
'x-y+1/3, x+2/3, -z+2/3'

loop_
_atom_site_type_symbol
_atom_site_label
_atom_site_fract_x
_atom_site_fract_y
_atom_site_fract_z
_atom_site_U_iso_or_equiv
_atom_site_adp_type
_atom_site_calc_flag
_atom_site_occupancy
_atom_site_disorder_assembly
_atom_site_disorder_group
Fe Fe1 1.000000 1.000000 0.24788(2) 0.03504(12) Uani d 1 . .
N N1 0.89912(9) 0.99778(9) 0.29384(6) 0.0386(3) Uani d 1 . .
N N2 0.89822(9) 0.90276(9) 0.20124(5) 0.0391(3) Uani d 1 . .
C C1 0.90642(12) 1.05483(12) 0.33947(7) 0.0475(4) Uani d 1 . .
H H1 0.963517 1.093679 0.355820 0.057 Uiso calc 1 . .
C C2 0.83306(13) 1.05808(13) 0.36290(8) 0.0562(5) Uani d 1 . .
H H2 0.840747 1.098700 0.394234 0.067 Uiso calc 1 . .
C C3 0.74830(13) 1.00060(14) 0.33947(9) 0.0590(5) Uani d 1 . .
H H3 0.697874 1.002039 0.354509 0.071 Uiso calc 1 . .
C C4 0.73902(12) 0.94059(13) 0.29322(9) 0.0536(4) Uani d 1 . .
H H4 0.682084 0.900635 0.277093 0.064 Uiso calc 1 . .
C C5 0.81535(11) 0.94053(11) 0.27110(7) 0.0408(3) Uani d 1 . .
C C6 0.81457(11) 0.88191(11) 0.22107(7) 0.0423(3) Uani d 1 . .
C C7 0.73688(13) 0.81059(13) 0.19582(9) 0.0593(5) Uani d 1 . .
H H7 0.679985 0.798009 0.209532 0.071 Uiso calc 1 . .
C C8 0.74465(14) 0.75829(14) 0.15005(10) 0.0685(6) Uani d 1 . .
H H8 0.693155 0.709862 0.132822 0.082 Uiso calc 1 . .
C C9 0.82930(14) 0.77881(13) 0.13043(9) 0.0609(5) Uani d 1 . .
H H9 0.836022 0.744194 0.099887 0.073 Uiso calc 1 . .
C C10 0.90415(12) 0.85113(12) 0.15642(7) 0.0491(4) Uani d 1 . .
H H10 0.961322 0.865004 0.142456 0.059 Uiso calc 1 . .
C C11 0.333333 0.666667 0.166667 0.0315(7) Uani d 1 . .
C C12 0.27300(19) 0.57138(18) 0.16798(14) 0.0356(6) Uani d 0.5 . .
C C13 0.30840(13) 0.51355(11) 0.19074(8) 0.0512(4) Uani d 1 . .
N N3 0.29929(17) 0.45296(12) 0.21194(10) 0.0919(7) Uani d 1 . .
C C14 0.666667 0.333333 0.333333 0.0427(8) Uani d 1 . .
C C15 0.5716(2) 0.2721(3) 0.33372(16) 0.0504(8) Uani d 0.5 . .
C C16 0.51371(14) 0.30692(18) 0.35854(9) 0.0707(6) Uani d 1 . .
N N4 0.45347(15) 0.2971(2) 0.38184(11) 0.1096(9) Uani d 1 . .

loop_
_atom_site_aniso_label
_atom_site_aniso_U_11
_atom_site_aniso_U_22
_atom_site_aniso_U_33
_atom_site_aniso_U_12
_atom_site_aniso_U_13
_atom_site_aniso_U_23
Fe1 0.03581(14) 0.03581(14) 0.03350(19) 0.01790(7) 0.000 0.000
N1 0.0407(7) 0.0398(7) 0.0371(6) 0.0215(6) -0.0010(5) -0.0020(5)
N2 0.0416(7) 0.0391(7) 0.0361(6) 0.0199(6) 0.0000(5) -0.0012(5)
C1 0.0495(9) 0.0523(10) 0.0438(8) 0.0277(8) -0.0018(7) -0.0088(7)
C2 0.0636(11) 0.0616(11) 0.0539(10) 0.0391(10) 0.0022(9) -0.0113(8)
C3 0.0543(11) 0.0693(12) 0.0665(11) 0.0408(10) 0.0069(9) -0.0051(9)
C4 0.0417(9) 0.0602(11) 0.0618(10) 0.0277(8) -0.0010(8) -0.0054(8)
C5 0.0399(8) 0.0422(8) 0.0423(8) 0.0220(7) -0.0005(6) -0.0001(6)
C6 0.0404(8) 0.0414(8) 0.0440(8) 0.0196(7) -0.0028(6) -0.0026(6)
C7 0.0424(9) 0.0580(11) 0.0672(11) 0.0174(9) -0.0047(8) -0.0150(9)
C8 0.0539(11) 0.0600(12) 0.0746(13) 0.0158(10) -0.0121(10) -0.0258(10)
C9 0.0646(12) 0.0551(11) 0.0564(10) 0.0251(9) -0.0038(9) -0.0197(9)
C10 0.0497(9) 0.0508(10) 0.0441(8) 0.0231(8) 0.0011(7) -0.0086(7)
C11 0.0298(10) 0.0298(10) 0.0348(16) 0.0149(5) 0.000 0.000
C12 0.0305(13) 0.0306(14) 0.0452(15) 0.0148(11) -0.0008(12) -0.0012(11)
C13 0.0638(11) 0.0358(8) 0.0563(10) 0.0267(8) -0.0048(8) 0.0013(7)
N3 0.133(2) 0.0465(10) 0.0953(14) 0.0447(12) -0.0088(14) 0.0143(10)
C14 0.0450(13) 0.0450(13) 0.0380(18) 0.0225(6) 0.000 0.000
C15 0.0471(19) 0.052(2) 0.0479(17) 0.0216(16) 0.0006(14) 0.0005(15)
C16 0.0480(11) 0.1100(18) 0.0564(11) 0.0412(12) -0.0070(9) -0.0067(11)
N4 0.0566(12) 0.183(3) 0.0910(15) 0.0611(15) -0.0082(11) -0.0235(16)

loop_
_atom_type_symbol
_atom_type_description
_atom_type_scat_dispersion_real
_atom_type_scat_dispersion_imag
_atom_type_scat_source
C C 0.0033 0.0016 'International Tables Vol C Tables 4.2.6.8 and 6.1.1.4'
H H 0.0000 0.0000 'International Tables Vol C Tables 4.2.6.8 and 6.1.1.4'
Fe Fe 0.3463 0.8444 'International Tables Vol C Tables 4.2.6.8 and 6.1.1.4'
N N 0.0061 0.0033 'International Tables Vol C Tables 4.2.6.8 and 6.1.1.4'

loop_
_geom_angle_atom_site_label_1
_geom_angle_atom_site_label_2
_geom_angle_atom_site_label_3
_geom_angle_site_symmetry_1
_geom_angle_site_symmetry_3
_geom_angle
_geom_angle_publ_flag
N1 Fe1 N1 2_765 3_675 96.74(5) ?
N1 Fe1 N1 2_765 . 96.73(5) y
N1 Fe1 N1 3_675 . 96.74(5) ?
N1 Fe1 N2 2_765 . 85.75(5) y
N1 Fe1 N2 3_675 . 177.07(5) y
N1 Fe1 N2 . . 81.40(5) y
N1 Fe1 N2 2_765 2_765 81.40(5) ?
N1 Fe1 N2 3_675 2_765 85.75(5) ?
N1 Fe1 N2 . 2_765 177.07(5) ?
N2 Fe1 N2 . 2_765 96.18(5) y
N1 Fe1 N2 2_765 3_675 177.07(5) ?
N1 Fe1 N2 3_675 3_675 81.40(5) ?
N1 Fe1 N2 . 3_675 85.75(5) ?
N2 Fe1 N2 . 3_675 96.18(5) ?
N2 Fe1 N2 2_765 3_675 96.18(5) ?
C1 N1 C5 . . 118.01(14) ?
C1 N1 Fe1 . . 126.27(11) ?
C5 N1 Fe1 . . 115.13(10) ?
C10 N2 C6 . . 118.00(14) ?
C10 N2 Fe1 . . 126.53(11) ?
C6 N2 Fe1 . . 115.18(10) ?
N1 C1 C2 . . 122.79(16) ?
N1 C1 H1 . . 118.6 ?
C2 C1 H1 . . 118.6 ?
C3 C2 C1 . . 119.18(16) ?
C3 C2 H2 . . 120.4 ?
C1 C2 H2 . . 120.4 ?
C2 C3 C4 . . 119.04(17) ?
C2 C3 H3 . . 120.5 ?
C4 C3 H3 . . 120.5 ?
C3 C4 C5 . . 119.36(17) ?
C3 C4 H4 . . 120.3 ?
C5 C4 H4 . . 120.3 ?
N1 C5 C4 . . 121.62(15) ?
N1 C5 C6 . . 113.92(13) ?
C4 C5 C6 . . 124.45(15) ?
N2 C6 C7 . . 121.57(15) ?
N2 C6 C5 . . 113.87(13) ?
C7 C6 C5 . . 124.56(15) ?
C8 C7 C6 . . 119.39(18) ?
C8 C7 H7 . . 120.3 ?
C6 C7 H7 . . 120.3 ?
C9 C8 C7 . . 119.04(17) ?
C9 C8 H8 . . 120.5 ?
C7 C8 H8 . . 120.5 ?
C8 C9 C10 . . 119.21(17) ?
C8 C9 H9 . . 120.4 ?
C10 C9 H9 . . 120.4 ?
N2 C10 C9 . . 122.77(16) ?
N2 C10 H10 . . 118.6 ?
C9 C10 H10 . . 118.6 ?
C12 C11 C12 15 3_565 180.00(17) ?
C12 C11 C12 15 . 60.039(9) ?
C12 C11 C12 3_565 . 119.960(9) ?
C12 C11 C12 15 2_665 60.040(9) ?
C12 C11 C12 3_565 2_665 119.960(9) ?
C12 C11 C12 . 2_665 119.960(9) ?
C12 C11 C12 15 13_565 119.964(10) ?
C12 C11 C12 3_565 13_565 60.037(9) ?
C12 C11 C12 . 13_565 180.0 ?
C12 C11 C12 2_665 13_565 60.043(9) ?
C12 C11 C12 15 14_455 119.962(9) ?
C12 C11 C12 3_565 14_455 60.037(9) ?
C12 C11 C12 . 14_455 60.042(9) ?
C12 C11 C12 2_665 14_455 180.0 ?
C12 C11 C12 13_565 14_455 119.955(9) ?
C11 C12 C12 . 15 59.978(4) ?
C11 C12 C12 . 14_455 59.981(5) ?
C12 C12 C12 15 14_455 119.84(3) ?
C11 C12 C13 . . 117.8(2) ?
C12 C12 C13 15 . 62.0(2) ?
C12 C12 C13 14_455 . 162.7(4) ?
C11 C12 C13 . 14_455 116.5(2) ?
C12 C12 C13 15 14_455 156.1(4) ?
C12 C12 C13 14_455 14_455 60.6(2) ?
C13 C12 C13 . 14_455 125.6(2) ?
N3 C13 C12 . . 151.6(3) ?
N3 C13 C12 . 15 150.9(2) ?
C12 C13 C12 . 15 57.34(18) ?
C15 C14 C15 17 2_655 180.0(2) ?
C15 C14 C15 17 . 60.003(4) ?
C15 C14 C15 2_655 . 119.996(4) ?
C15 C14 C15 17 3_665 60.004(3) ?
C15 C14 C15 2_655 3_665 119.997(5) ?
C15 C14 C15 . 3_665 119.997(3) ?
C15 C14 C15 17 16_655 120.000(4) ?
C15 C14 C15 2_655 16_655 60.001(3) ?
C15 C14 C15 . 16_655 180.0 ?
C15 C14 C15 3_665 16_655 60.006(4) ?
C15 C14 C15 17 18_545 119.998(4) ?
C15 C14 C15 2_655 18_545 60.001(4) ?
C15 C14 C15 . 18_545 60.005(4) ?
C15 C14 C15 3_665 18_545 180.0 ?
C15 C14 C15 16_655 18_545 119.991(3) ?
C14 C15 C15 . 17 59.996(2) ?
C14 C15 C15 . 18_545 59.999(2) ?
C15 C15 C15 17 18_545 119.984(14) ?
C14 C15 C16 . . 116.8(3) ?
C15 C15 C16 17 . 61.4(3) ?
C15 C15 C16 18_545 . 159.4(4) ?
C14 C15 C16 . 18_545 116.7(3) ?
C15 C15 C16 17 18_545 157.4(4) ?
C15 C15 C16 18_545 18_545 61.3(3) ?
C16 C15 C16 . 18_545 126.5(3) ?
N4 C16 C15 . . 151.5(3) ?
N4 C16 C15 . 17 150.8(3) ?
C15 C16 C15 . 17 57.3(2) ?

loop_
_geom_bond_atom_site_label_1
_geom_bond_atom_site_label_2
_geom_bond_site_symmetry_2
_geom_bond_distance
_geom_bond_publ_flag
Fe1 N1 2_765 1.9688(13) ?
Fe1 N1 3_675 1.9688(13) ?
Fe1 N1 . 1.9688(13) y
Fe1 N2 . 1.9734(13) y
Fe1 N2 2_765 1.9734(13) ?
Fe1 N2 3_675 1.9734(13) ?
N1 C1 . 1.346(2) ?
N1 C5 . 1.355(2) ?
N2 C10 . 1.346(2) ?
N2 C6 . 1.354(2) ?
C1 C2 . 1.375(2) ?
C1 H1 . 0.9300 ?
C2 C3 . 1.373(3) ?
C2 H2 . 0.9300 ?
C3 C4 . 1.382(3) ?
C3 H3 . 0.9300 ?
C4 C5 . 1.386(2) ?
C4 H4 . 0.9300 ?
C5 C6 . 1.468(2) ?
C6 C7 . 1.384(2) ?
C7 C8 . 1.382(3) ?
C7 H7 . 0.9300 ?
C8 C9 . 1.370(3) ?
C8 H8 . 0.9300 ?
C9 C10 . 1.374(2) ?
C9 H9 . 0.9300 ?
C10 H10 . 0.9300 ?
C11 C12 15 1.422(3) ?
C11 C12 3_565 1.422(3) ?
C11 C12 . 1.422(3) y
C11 C12 2_665 1.422(3) ?
C11 C12 13_565 1.422(3) ?
C11 C12 14_455 1.422(3) ?
C12 C12 15 1.423(3) ?
C12 C12 14_455 1.423(3) ?
C12 C13 . 1.473(3) y
C12 C13 14_455 1.492(3) ?
C13 N3 . 1.067(2) y
C14 C15 17 1.421(3) ?
C14 C15 2_655 1.421(3) ?
C14 C15 . 1.421(3) y
C14 C15 3_665 1.421(3) ?
C14 C15 16_655 1.421(3) ?
C14 C15 18_545 1.422(3) ?
C15 C15 17 1.421(3) ?
C15 C15 18_545 1.422(3) ?
C15 C16 . 1.482(4) y
C15 C16 18_545 1.482(4) ?
C16 N4 . 1.079(3) y

loop_
_geom_hbond_atom_site_label_D
_geom_hbond_atom_site_label_H
_geom_hbond_atom_site_label_A
_geom_hbond_site_symmetry_A
_geom_hbond_distance_DH
_geom_hbond_distance_HA
_geom_hbond_distance_DA
_geom_hbond_angle_DHA
_geom_hbond_publ_flag
C1 H1 N1 3_675 0.93 2.61 3.121(2) 114.9 yes
C10 H10 N2 2_765 0.93 2.60 3.116(2) 115.4 yes
C4 H4 N3 2_665 0.93 2.45 3.333(3) 158.5 yes
C8 H8 N3 15 0.93 2.68 3.476(3) 144.4 yes
C3 H3 N4 2_665 0.93 2.65 3.244(3) 122.1 yes
C10 H10 N4 8_654 0.93 2.68 3.437(3) 139.1 yes

loop_
_geom_torsion_atom_site_label_1
_geom_torsion_atom_site_label_2
_geom_torsion_atom_site_label_3
_geom_torsion_atom_site_label_4
_geom_torsion_site_symmetry_1
_geom_torsion_site_symmetry_2
_geom_torsion_site_symmetry_3
_geom_torsion_site_symmetry_4
_geom_torsion
_geom_torsion_publ_flag
C5 N1 C1 C2 . . . . -1.0(2) ?
Fe1 N1 C1 C2 . . . . 169.70(14) ?
N1 C1 C2 C3 . . . . 0.5(3) ?
C1 C2 C3 C4 . . . . 0.4(3) ?
C2 C3 C4 C5 . . . . -0.8(3) ?
C1 N1 C5 C4 . . . . 0.7(2) ?
Fe1 N1 C5 C4 . . . . -171.07(13) ?
C1 N1 C5 C6 . . . . 179.30(14) ?
Fe1 N1 C5 C6 . . . . 7.55(17) ?
C3 C4 C5 N1 . . . . 0.2(3) ?
C3 C4 C5 C6 . . . . -178.27(17) ?
C10 N2 C6 C7 . . . . -0.9(2) ?
Fe1 N2 C6 C7 . . . . -175.08(14) ?
C10 N2 C6 C5 . . . . 178.43(14) ?
Fe1 N2 C6 C5 . . . . 4.22(17) ?
N1 C5 C6 N2 . . . . -7.7(2) ?
C4 C5 C6 N2 . . . . 170.89(15) ?
N1 C5 C6 C7 . . . . 171.59(16) ?
C4 C5 C6 C7 . . . . -9.8(3) ?
N2 C6 C7 C8 . . . . 1.2(3) ?
C5 C6 C7 C8 . . . . -178.05(18) ?
C6 C7 C8 C9 . . . . -0.5(3) ?
C7 C8 C9 C10 . . . . -0.4(3) ?
C6 N2 C10 C9 . . . . -0.1(3) ?
Fe1 N2 C10 C9 . . . . 173.37(14) ?
C8 C9 C10 N2 . . . . 0.8(3) ?
C12 C11 C12 C12 3_565 . . 15 180.002000 ?
C12 C11 C12 C12 2_665 . . 15 -4.0(4) ?
C12 C11 C12 C12 14_455 . . 15 176.0(4) ?
C12 C11 C12 C12 15 . . 14_455 -176.0(4) ?
C12 C11 C12 C12 3_565 . . 14_455 4.0(4) ?
C12 C11 C12 C12 2_665 . . 14_455 180.0 ?
C12 C11 C12 C13 15 . . . 23.55(11) ?
C12 C11 C12 C13 3_565 . . . -156.45(11) ?
C12 C11 C12 C13 2_665 . . . 19.6(4) ?
C12 C11 C12 C13 14_455 . . . -160.4(4) ?
C12 C11 C12 C13 15 . . 14_455 -153.1(4) ?
C12 C11 C12 C13 3_565 . . 14_455 26.9(4) ?
C12 C11 C12 C13 2_665 . . 14_455 -157.06(12) ?
C12 C11 C12 C13 14_455 . . 14_455 22.94(12) ?
C11 C12 C13 N3 . . . . 153.0(4) ?
C12 C12 C13 N3 15 . . . 176.1(5) ?
C12 C12 C13 N3 14_455 . . . 75.2(8) ?
C13 C12 C13 N3 14_455 . . . -30.7(6) ?
C11 C12 C13 C12 . . . 15 -23.06(8) ?
C12 C12 C13 C12 14_455 . . 15 -100.9(7) ?
C13 C12 C13 C12 14_455 . . 15 153.2(4) ?
C15 C14 C15 C15 2_655 . . 17 180.0 ?
C15 C14 C15 C15 3_665 . . 17 1.2(5) ?
C15 C14 C15 C15 18_545 . . 17 -178.8(5) ?
C15 C14 C15 C15 17 . . 18_545 178.8(5) ?
C15 C14 C15 C15 2_655 . . 18_545 -1.2(5) ?
C15 C14 C15 C15 3_665 . . 18_545 180.0 ?
C15 C14 C15 C16 17 . . . -24.35(14) ?
C15 C14 C15 C16 2_655 . . . 155.65(14) ?
C15 C14 C15 C16 3_665 . . . -23.2(5) ?
C15 C14 C15 C16 18_545 . . . 156.8(5) ?
C15 C14 C15 C16 17 . . 18_545 154.5(5) ?
C15 C14 C15 C16 2_655 . . 18_545 -25.5(5) ?
C15 C14 C15 C16 3_665 . . 18_545 155.66(14) ?
C15 C14 C15 C16 18_545 . . 18_545 -24.34(14) ?
C14 C15 C16 N4 . . . . -149.5(4) ?
C15 C15 C16 N4 17 . . . -173.6(5) ?
C15 C15 C16 N4 18_545 . . . -74.0(9) ?
C16 C15 C16 N4 18_545 . . . 31.7(7) ?
C14 C15 C16 C15 . . . 17 24.01(10) ?
C15 C15 C16 C15 18_545 . . 17 99.5(7) ?
C16 C15 C16 C15 18_545 . . 17 -154.7(5) ?
